data_7054541
loop_
_publ_author_name
'Ma, Zhihong'
'Fan, Dong'
'Li, Suzhen'
'Han, Zhangang'
'Li, Xiaoyan'
'Zheng, Xuezhong'
'Lin, Jin'

_publ_section_title
;
 Reactivity of a trinuclear ruthenium complex involving C--H activation
 and insertion of alkene
;
_journal_issue 2
_journal_name_full 'New J. Chem.'
_journal_page_first 1075
_journal_paper_doi 10.1039/C4NJ01382D
_journal_volume 39
_journal_year 2015
_chemical_formula_sum 'C22 H14 O4 Ru2'
_chemical_formula_weight 544.47
_chemical_name_systematic
; 
 ? 
;
_space_group_IT_number 14
_symmetry_cell_setting monoclinic
_symmetry_space_group_name_Hall '-P 2ybc'
_symmetry_space_group_name_H-M 'P 1 21/c 1'
_atom_sites_solution_hydrogens geom
_atom_sites_solution_primary direct
_atom_sites_solution_secondary difmap
_audit_creation_method SHELXL-97
_cell_angle_alpha 90.00
_cell_angle_beta 112.245(9)
_cell_angle_gamma 90.00
_cell_formula_units_Z 2
_cell_length_a 9.241(6)
_cell_length_b 13.168(9)
_cell_length_c 8.138(6)
_cell_measurement_reflns_used 4065
_cell_measurement_temperature 298(2)
_cell_measurement_theta_max 28.112
_cell_measurement_theta_min 2.839
_cell_volume 916.6(11)
_computing_cell_refinement 'Bruker SMART'
_computing_data_collection 'Bruker SMART'
_computing_data_reduction 'Bruker SHELXTL'
_computing_molecular_graphics 'Bruker SHELXTL'
_computing_publication_material 'Bruker SHELXTL'
_computing_structure_refinement 'SHELXL-97 (Sheldrick, 1997)'
_computing_structure_solution 'SHELXS-97 (Sheldrick, 1990)'
_diffrn_ambient_temperature 298(2)
_diffrn_measured_fraction_theta_full 0.996
_diffrn_measured_fraction_theta_max 0.996
_diffrn_measurement_device_type 'CCD area detector'
_diffrn_measurement_method 'phi and omega scans'
_diffrn_radiation_monochromator graphite
_diffrn_radiation_source 'fine-focus sealed tube'
_diffrn_radiation_type MoK\a
_diffrn_radiation_wavelength 0.71073
_diffrn_reflns_av_R_equivalents 0.0449
_diffrn_reflns_av_sigmaI/netI 0.0306
_diffrn_reflns_limit_h_max 11
_diffrn_reflns_limit_h_min -11
_diffrn_reflns_limit_k_max 15
_diffrn_reflns_limit_k_min -15
_diffrn_reflns_limit_l_max 5
_diffrn_reflns_limit_l_min -9
_diffrn_reflns_number 4677
_diffrn_reflns_theta_full 25.50
_diffrn_reflns_theta_max 25.50
_diffrn_reflns_theta_min 2.84
_exptl_absorpt_coefficient_mu 1.674
_exptl_absorpt_correction_T_max 0.8244
_exptl_absorpt_correction_T_min 0.5840
_exptl_absorpt_correction_type multi-scan
_exptl_absorpt_process_details sadabs
_exptl_crystal_colour orange
_exptl_crystal_density_diffrn 1.973
_exptl_crystal_density_method 'not measured'
_exptl_crystal_description block
_exptl_crystal_F_000 532
_exptl_crystal_size_max 0.36
_exptl_crystal_size_mid 0.23
_exptl_crystal_size_min 0.12
_refine_diff_density_max 0.784
_refine_diff_density_min -0.907
_refine_diff_density_rms 0.182
_refine_ls_extinction_coef 0.051(3)
_refine_ls_extinction_expression Fc^*^=kFc[1+0.001xFc^2^\l^3^/sin(2\q)]^-1/4^
_refine_ls_extinction_method SHELXL
_refine_ls_goodness_of_fit_ref 1.175
_refine_ls_hydrogen_treatment constr
_refine_ls_matrix_type full
_refine_ls_number_parameters 128
_refine_ls_number_reflns 1701
_refine_ls_number_restraints 0
_refine_ls_restrained_S_all 1.175
_refine_ls_R_factor_all 0.0342
_refine_ls_R_factor_gt 0.0327
_refine_ls_shift/su_max 0.001
_refine_ls_shift/su_mean 0.000
_refine_ls_structure_factor_coef Fsqd
_refine_ls_weighting_details 'calc w=1/[\s^2^(Fo^2^)+(0.0549P)^2^+0.1474P] where P=(Fo^2^+2Fc^2^)/3'
_refine_ls_weighting_scheme calc
_refine_ls_wR_factor_gt 0.0842
_refine_ls_wR_factor_ref 0.0855
_reflns_number_gt 1590
_reflns_number_total 1701
_reflns_threshold_expression >2sigma(I)
_cod_data_source_file c4nj01382d4.cif
_cod_data_source_block 11
_cod_depositor_comments
;
The following automatic conversions were performed:

'_symmetry_cell_setting' value 'Monoclinic' changed to 'monoclinic'
according to
/usr/data/users/saulius/crontab/automatic-downloads/rss-feeds/RSC/lib/dictionaries/cif_core.dic
dictionary named 'cif_core.dic' version 2.4.2 from 2011-04-26.

Automatic conversion script
Id: cif_fix_values 2827 2014-09-09 07:05:25Z andrius 

 Adding full bibliography for 7054537--7054542.cif.
;
_cod_original_sg_symbol_H-M P2(1)/c
_cod_database_code 7054541

loop_
_symmetry_equiv_pos_as_xyz
'x, y, z'
'-x, y+1/2, -z+1/2'
'-x, -y, -z'
'x, -y-1/2, z-1/2'

loop_
_atom_site_label
_atom_site_type_symbol
_atom_site_fract_x
_atom_site_fract_y
_atom_site_fract_z
_atom_site_U_iso_or_equiv
_atom_site_adp_type
_atom_site_occupancy
_atom_site_symmetry_multiplicity
_atom_site_calc_flag
_atom_site_refinement_flags
C1 C 0.7032(4) 0.1024(3) 0.4292(4) 0.0494(8) Uani 1 1 d .
H1 H 0.6666 0.1535 0.4922 0.059 Uiso 1 1 calc R
C2 C 0.6807(4) -0.0037(3) 0.4337(5) 0.0530(9) Uani 1 1 d .
H2 H 0.6226 -0.0380 0.4965 0.064 Uiso 1 1 calc R
C3 C 0.7612(4) -0.0515(2) 0.3408(5) 0.0445(8) Uani 1 1 d .
H3 H 0.7662 -0.1251 0.3252 0.053 Uiso 1 1 calc R
C4 C 0.8536(3) 0.0227(2) 0.2952(4) 0.0366(6) Uani 1 1 d .
C5 C 0.9656(3) 0.0170(3) 0.2190(4) 0.0463(7) Uani 1 1 d .
H5 H 0.9922 -0.0454 0.1851 0.056 Uiso 1 1 calc R
C6 C 1.0353(4) 0.1034(3) 0.1947(5) 0.0573(9) Uani 1 1 d .
H6 H 1.1108 0.0994 0.1452 0.069 Uiso 1 1 calc R
C7 C 0.9957(4) 0.1984(3) 0.2430(4) 0.0568(10) Uani 1 1 d .
H7 H 1.0458 0.2561 0.2248 0.068 Uiso 1 1 calc R
C8 C 0.8865(4) 0.2087(3) 0.3152(5) 0.0507(8) Uani 1 1 d .
H8 H 0.8593 0.2725 0.3434 0.061 Uiso 1 1 calc R
C9 C 0.8149(3) 0.1202(2) 0.3469(4) 0.0380(6) Uani 1 1 d .
C10 C 0.5987(4) 0.0435(2) -0.0912(4) 0.0397(7) Uani 1 1 d .
C11 C 0.4457(4) 0.1661(3) 0.0759(5) 0.0558(9) Uani 1 1 d .
O1 O 0.3655(4) 0.2354(2) 0.0332(6) 0.1018(13) Uani 1 1 d .
O2 O 0.6782(4) 0.0821(3) -0.1553(4) 0.0691(8) Uani 1 1 d .
Ru1 Ru 0.57791(2) 0.054756(16) 0.15151(3) 0.03240(18) Uani 1 1 d .

loop_
_atom_site_aniso_label
_atom_site_aniso_U_11
_atom_site_aniso_U_22
_atom_site_aniso_U_33
_atom_site_aniso_U_23
_atom_site_aniso_U_13
_atom_site_aniso_U_12
C1 0.0381(16) 0.073(2) 0.0319(16) -0.0145(16) 0.0080(14) 0.0060(15)
C2 0.0401(17) 0.083(3) 0.0313(16) 0.0070(16) 0.0086(14) -0.0102(17)
C3 0.0377(18) 0.0447(18) 0.0379(19) 0.0065(12) -0.0007(15) 0.0005(11)
C4 0.0293(14) 0.0430(14) 0.0268(13) -0.0007(12) -0.0014(12) 0.0046(12)
C5 0.0337(15) 0.0613(19) 0.0353(16) -0.0046(15) 0.0034(13) 0.0129(14)
C6 0.0302(16) 0.099(3) 0.0394(18) 0.0008(19) 0.0093(14) -0.0059(18)
C7 0.048(2) 0.065(2) 0.045(2) 0.0058(19) 0.0031(17) -0.0192(18)
C8 0.0491(17) 0.0412(17) 0.0437(17) -0.0063(14) -0.0028(15) -0.0044(14)
C9 0.0310(14) 0.0459(15) 0.0282(14) -0.0076(12) 0.0011(11) 0.0012(11)
C10 0.0319(16) 0.0552(18) 0.0284(15) -0.0002(12) 0.0075(13) -0.0056(12)
C11 0.0440(18) 0.0534(19) 0.054(2) -0.0125(17) 0.0003(16) 0.0089(15)
O1 0.089(2) 0.0718(19) 0.111(3) -0.0127(18) 0.000(2) 0.0426(17)
O2 0.0574(17) 0.107(2) 0.0432(14) 0.0017(14) 0.0192(14) -0.0319(15)
Ru1 0.0265(2) 0.0382(2) 0.0276(2) -0.00325(7) 0.00473(14) 0.00103(7)

loop_
_atom_type_symbol
_atom_type_description
_atom_type_scat_dispersion_real
_atom_type_scat_dispersion_imag
_atom_type_scat_source
C C 0.0033 0.0016 'International Tables Vol C Tables 4.2.6.8 and 6.1.1.4'
H H 0.0000 0.0000 'International Tables Vol C Tables 4.2.6.8 and 6.1.1.4'
O O 0.0106 0.0060 'International Tables Vol C Tables 4.2.6.8 and 6.1.1.4'
Ru Ru -1.2594 0.8363 'International Tables Vol C Tables 4.2.6.8 and 6.1.1.4'

loop_
_geom_angle_atom_site_label_1
_geom_angle_atom_site_label_2
_geom_angle_atom_site_label_3
_geom_angle
_geom_angle_site_symmetry_1
_geom_angle_site_symmetry_3
C2 C1 C9 108.0(3) . .
C2 C1 Ru1 73.74(18) . .
C9 C1 Ru1 76.18(18) . .
C2 C1 H1 125.5 . .
C9 C1 H1 125.5 . .
Ru1 C1 H1 125.5 . .
C3 C2 C1 108.5(3) . .
C3 C2 Ru1 73.1(2) . .
C1 C2 Ru1 69.34(18) . .
C3 C2 H2 125.7 . .
C1 C2 H2 125.7 . .
Ru1 C2 H2 125.7 . .
C2 C3 C4 108.9(3) . .
C2 C3 Ru1 71.2(2) . .
C4 C3 Ru1 76.74(17) . .
C2 C3 H3 125.2 . .
C4 C3 H3 125.2 . .
Ru1 C3 H3 125.2 . .
C5 C4 C3 133.8(3) . .
C5 C4 C9 119.2(3) . .
C3 C4 C9 107.1(3) . .
C5 C4 Ru1 128.4(2) . .
C3 C4 Ru1 67.70(17) . .
C9 C4 Ru1 69.52(15) . .
C6 C5 C4 119.5(3) . .
C6 C5 H5 120.3 . .
C4 C5 H5 120.3 . .
C5 C6 C7 121.2(3) . .
C5 C6 H6 119.4 . .
C7 C6 H6 119.4 . .
C8 C7 C6 121.9(3) . .
C8 C7 H7 119.1 . .
C6 C7 H7 119.1 . .
C7 C8 C9 118.4(3) . .
C7 C8 H8 120.8 . .
C9 C8 H8 120.8 . .
C8 C9 C4 119.8(3) . .
C8 C9 C1 133.2(3) . .
C4 C9 C1 107.0(3) . .
C8 C9 Ru1 124.4(2) . .
C4 C9 Ru1 75.18(15) . .
C1 C9 Ru1 66.76(17) . .
O2 C10 Ru1 140.2(3) . 3_655
O2 C10 Ru1 134.5(3) . .
Ru1 C10 Ru1 85.27(12) 3_655 .
O1 C11 Ru1 178.4(4) . .
C11 Ru1 C10 93.22(17) . 3_655
C11 Ru1 C10 91.57(16) . .
C10 Ru1 C10 94.73(12) 3_655 .
C11 Ru1 C1 98.00(15) . .
C10 Ru1 C1 120.04(14) 3_655 .
C10 Ru1 C1 143.07(14) . .
C11 Ru1 C2 125.14(16) . .
C10 Ru1 C2 91.08(13) 3_655 .
C10 Ru1 C2 142.45(15) . .
C1 Ru1 C2 36.93(16) . .
C11 Ru1 C3 158.90(15) . .
C10 Ru1 C3 95.58(14) 3_655 .
C10 Ru1 C3 106.72(14) . .
C1 Ru1 C3 61.04(13) . .
C2 Ru1 C3 35.73(14) . .
C11 Ru1 C9 105.35(14) . .
C10 Ru1 C9 151.46(12) 3_655 .
C10 Ru1 C9 106.01(12) . .
C1 Ru1 C9 37.06(12) . .
C2 Ru1 C9 60.54(12) . .
C3 Ru1 C9 60.08(11) . .
C11 Ru1 C4 137.94(14) . .
C10 Ru1 C4 128.62(12) 3_655 .
C10 Ru1 C4 89.27(12) . .
C1 Ru1 C4 60.18(12) . .
C2 Ru1 C4 59.08(12) . .
C3 Ru1 C4 35.56(11) . .
C9 Ru1 C4 35.29(10) . .
C11 Ru1 Ru1 93.52(12) . 3_655
C10 Ru1 Ru1 48.40(10) 3_655 3_655
C10 Ru1 Ru1 46.33(9) . 3_655
C1 Ru1 Ru1 164.38(11) . 3_655
C2 Ru1 Ru1 127.49(11) . 3_655
C3 Ru1 Ru1 106.65(10) . 3_655
C9 Ru1 Ru1 147.62(7) . 3_655
C4 Ru1 Ru1 116.33(7) . 3_655

loop_
_geom_bond_atom_site_label_1
_geom_bond_atom_site_label_2
_geom_bond_distance
_geom_bond_site_symmetry_2
C1 C2 1.416(6) .
C1 C9 1.446(5) .
C1 Ru1 2.205(3) .
C1 H1 0.9800 .
C2 C3 1.395(6) .
C2 Ru1 2.262(4) .
C2 H2 0.9800 .
C3 C4 1.437(5) .
C3 Ru1 2.286(3) .
C3 H3 0.9800 .
C4 C5 1.395(5) .
C4 C9 1.437(4) .
C4 Ru1 2.405(3) .
C5 C6 1.358(6) .
C5 H5 0.9300 .
C6 C7 1.401(5) .
C6 H6 0.9300 .
C7 C8 1.353(5) .
C7 H7 0.9300 .
C8 C9 1.411(5) .
C8 H8 0.9300 .
C9 Ru1 2.330(3) .
C10 O2 1.166(4) .
C10 Ru1 1.994(3) 3_655
C10 Ru1 2.061(4) .
C11 O1 1.144(4) .
C11 Ru1 1.857(4) .
Ru1 C10 1.994(3) 3_655
Ru1 Ru1 2.7468(14) 3_655

loop_
_geom_torsion_atom_site_label_1
_geom_torsion_atom_site_label_2
_geom_torsion_atom_site_label_3
_geom_torsion_atom_site_label_4
_geom_torsion
_geom_torsion_site_symmetry_1
_geom_torsion_site_symmetry_4
C9 C1 C2 C3 -6.2(3) . .
Ru1 C1 C2 C3 62.9(2) . .
C9 C1 C2 Ru1 -69.1(2) . .
C1 C2 C3 C4 7.5(4) . .
Ru1 C2 C3 C4 68.1(2) . .
C1 C2 C3 Ru1 -60.6(2) . .
C2 C3 C4 C5 173.1(3) . .
Ru1 C3 C4 C5 -122.4(3) . .
C2 C3 C4 C9 -5.9(3) . .
Ru1 C3 C4 C9 58.57(19) . .
C2 C3 C4 Ru1 -64.5(2) . .
C3 C4 C5 C6 -179.1(3) . .
C9 C4 C5 C6 -0.2(4) . .
Ru1 C4 C5 C6 85.9(3) . .
C4 C5 C6 C7 -0.7(5) . .
C5 C6 C7 C8 -0.1(5) . .
C6 C7 C8 C9 1.9(5) . .
C7 C8 C9 C4 -2.7(4) . .
C7 C8 C9 C1 176.0(3) . .
C7 C8 C9 Ru1 -94.8(3) . .
C5 C4 C9 C8 1.9(4) . .
C3 C4 C9 C8 -178.9(3) . .
Ru1 C4 C9 C8 -121.5(3) . .
C5 C4 C9 C1 -177.1(3) . .
C3 C4 C9 C1 2.1(3) . .
Ru1 C4 C9 C1 59.5(2) . .
C5 C4 C9 Ru1 123.4(2) . .
C3 C4 C9 Ru1 -57.4(2) . .
C2 C1 C9 C8 -176.4(3) . .
Ru1 C1 C9 C8 116.1(3) . .
C2 C1 C9 C4 2.4(3) . .
Ru1 C1 C9 C4 -65.03(19) . .
C2 C1 C9 Ru1 67.5(2) . .
O1 C11 Ru1 C10 115(15) . 3_655
O1 C11 Ru1 C10 -150(15) . .
O1 C11 Ru1 C1 -6(15) . .
O1 C11 Ru1 C2 22(15) . .
O1 C11 Ru1 C3 1(15) . .
O1 C11 Ru1 C9 -43(15) . .
O1 C11 Ru1 C4 -59(15) . .
O1 C11 Ru1 Ru1 164(15) . 3_655
O2 C10 Ru1 C11 84.8(4) . .
Ru1 C10 Ru1 C11 -93.36(16) 3_655 .
O2 C10 Ru1 C10 178.2(5) . 3_655
Ru1 C10 Ru1 C10 0.0 3_655 3_655
O2 C10 Ru1 C1 -20.7(5) . .
Ru1 C10 Ru1 C1 161.07(17) 3_655 .
O2 C10 Ru1 C2 -83.8(5) . .
Ru1 C10 Ru1 C2 98.0(2) 3_655 .
O2 C10 Ru1 C3 -84.5(4) . .
Ru1 C10 Ru1 C3 97.28(14) 3_655 .
O2 C10 Ru1 C9 -21.6(4) . .
Ru1 C10 Ru1 C9 160.18(10) 3_655 .
O2 C10 Ru1 C4 -53.1(4) . .
Ru1 C10 Ru1 C4 128.70(12) 3_655 .
O2 C10 Ru1 Ru1 178.2(5) . 3_655
C2 C1 Ru1 C11 141.3(2) . .
C9 C1 Ru1 C11 -104.9(2) . .
C2 C1 Ru1 C10 42.9(2) . 3_655
C9 C1 Ru1 C10 156.65(18) . 3_655
C2 C1 Ru1 C10 -115.2(2) . .
C9 C1 Ru1 C10 -1.4(3) . .
C9 C1 Ru1 C2 113.8(3) . .
C2 C1 Ru1 C3 -36.1(2) . .
C9 C1 Ru1 C3 77.7(2) . .
C2 C1 Ru1 C9 -113.8(3) . .
C2 C1 Ru1 C4 -77.1(2) . .
C9 C1 Ru1 C4 36.68(17) . .
C2 C1 Ru1 Ru1 4.2(4) . 3_655
C9 C1 Ru1 Ru1 117.9(3) . 3_655
C3 C2 Ru1 C11 -167.2(2) . .
C1 C2 Ru1 C11 -49.2(3) . .
C3 C2 Ru1 C10 98.1(2) . 3_655
C1 C2 Ru1 C10 -143.9(2) . 3_655
C3 C2 Ru1 C10 -1.1(3) . .
C1 C2 Ru1 C10 116.9(2) . .
C3 C2 Ru1 C1 -118.0(3) . .
C1 C2 Ru1 C3 118.0(3) . .
C3 C2 Ru1 C9 -78.7(2) . .
C1 C2 Ru1 C9 39.30(18) . .
C3 C2 Ru1 C4 -37.69(18) . .
C1 C2 Ru1 C4 80.3(2) . .
C3 C2 Ru1 Ru1 63.4(2) . 3_655
C1 C2 Ru1 Ru1 -178.59(15) . 3_655
C2 C3 Ru1 C11 30.1(5) . .
C4 C3 Ru1 C11 -85.5(5) . .
C2 C3 Ru1 C10 -84.1(2) . 3_655
C4 C3 Ru1 C10 160.35(19) . 3_655
C2 C3 Ru1 C10 179.3(2) . .
C4 C3 Ru1 C10 63.7(2) . .
C2 C3 Ru1 C1 37.3(2) . .
C4 C3 Ru1 C1 -78.3(2) . .
C4 C3 Ru1 C2 -115.6(3) . .
C2 C3 Ru1 C9 80.1(2) . .
C4 C3 Ru1 C9 -35.48(17) . .
C2 C3 Ru1 C4 115.6(3) . .
C2 C3 Ru1 Ru1 -132.23(18) . 3_655
C4 C3 Ru1 Ru1 112.19(17) . 3_655
C8 C9 Ru1 C11 -44.6(3) . .
C4 C9 Ru1 C11 -160.9(2) . .
C1 C9 Ru1 C11 82.9(2) . .
C8 C9 Ru1 C10 -173.4(3) . 3_655
C4 C9 Ru1 C10 70.4(3) . 3_655
C1 C9 Ru1 C10 -45.9(3) . 3_655
C8 C9 Ru1 C10 51.6(3) . .
C4 C9 Ru1 C10 -64.6(2) . .
C1 C9 Ru1 C10 179.1(2) . .
C8 C9 Ru1 C1 -127.5(4) . .
C4 C9 Ru1 C1 116.2(3) . .
C8 C9 Ru1 C2 -166.6(3) . .
C4 C9 Ru1 C2 77.1(2) . .
C1 C9 Ru1 C2 -39.2(2) . .
C8 C9 Ru1 C3 152.0(3) . .
C4 C9 Ru1 C3 35.74(19) . .
C1 C9 Ru1 C3 -80.5(2) . .
C8 C9 Ru1 C4 116.3(3) . .
C1 C9 Ru1 C4 -116.2(3) . .
C8 C9 Ru1 Ru1 78.9(3) . 3_655
C4 C9 Ru1 Ru1 -37.4(3) . 3_655
C1 C9 Ru1 Ru1 -153.64(17) . 3_655
C5 C4 Ru1 C11 -83.4(4) . .
C3 C4 Ru1 C11 147.6(3) . .
C9 C4 Ru1 C11 28.2(3) . .
C5 C4 Ru1 C10 103.6(3) . 3_655
C3 C4 Ru1 C10 -25.4(2) . 3_655
C9 C4 Ru1 C10 -144.83(19) . 3_655
C5 C4 Ru1 C10 8.1(3) . .
C3 C4 Ru1 C10 -120.8(2) . .
C9 C4 Ru1 C10 119.70(19) . .
C5 C4 Ru1 C1 -150.1(3) . .
C3 C4 Ru1 C1 80.9(2) . .
C9 C4 Ru1 C1 -38.54(19) . .
C5 C4 Ru1 C2 166.8(3) . .
C3 C4 Ru1 C2 37.9(2) . .
C9 C4 Ru1 C2 -81.6(2) . .
C5 C4 Ru1 C3 129.0(4) . .
C9 C4 Ru1 C3 -119.5(3) . .
C5 C4 Ru1 C9 -111.6(4) . .
C3 C4 Ru1 C9 119.5(3) . .
C5 C4 Ru1 Ru1 47.2(3) . 3_655
C3 C4 Ru1 Ru1 -81.8(2) . 3_655
C9 C4 Ru1 Ru1 158.73(15) . 3_655
